data_4101988
loop_
_publ_author_name
'James K. Harper'
'Jennifer A. Doebbler'
'Elisabeth Jacques'
'David M. Grant'
'Robert B. Von Dreele'

_publ_contact_author_address
; Department of Chemistry
University of Utah
315 South 1400 East
Salt Lake City
UT 
84112
;
_publ_contact_author_email grant@chem.utah.edu
_publ_contact_author_name 'David M. Grant'
_publ_contact_author_phone 011(1)8015818854
_publ_section_title
;
 A Combined Solid-State NMR and Synchrotron X-ray Diffraction Powder Study
 on the Structure of the Antioxidant (+)-Catechin 4.5-hydrate.
;
_journal_name_full 'Journal of the American Chemical Society'
_journal_page_first 2928
_journal_page_last 2937
_journal_paper_doi 10.1021/ja907671p
_journal_volume 132
_journal_year 2010
_chemical_compound_source 'from green tea'
_chemical_formula_moiety 'C15 O6 H14, 4.5(H2 O)'
_chemical_formula_sum 'C15 H23 O10.5'
_chemical_formula_weight 242.18
_chemical_name_common catechin
_chemical_name_systematic (+)-catechin
_space_group_IT_number 5
_symmetry_cell_setting monoclinic
_symmetry_Int_Tables_number 5
_symmetry_space_group_name_Hall 'C 2y'
_symmetry_space_group_name_H-M 'C 1 2 1'
_audit_author_name plate
_audit_creation_date 2009-08-03T15:10
_audit_creation_method 'from EXP file using GSAS2CIF'
_audit_update_record ' 2009-08-03T15:10  Initial CIF as created by GSAS2CIF'
_cell_angle_alpha 90.0
_cell_angle_beta 126.4029(5)
_cell_angle_gamma 90.0
_cell_formula_units_Z 4
_cell_length_a 22.16888(19)
_cell_length_b 4.71127(5)
_cell_length_c 20.16462(23)
_cell_volume 1695.10(3)
_computing_structure_refinement GSAS
_diffrn_ambient_temperature 295
_diffrn_radiation_polarisn_ratio 0.95
_diffrn_radiation_probe x-ray
_diffrn_radiation_wavelength 0.813386
_diffrn_source synchrotron
_diffrn_source_type 'APS beamline 11-BM'
_exptl_absorpt_correction_T_max 1.00000
_exptl_absorpt_correction_T_min 1.00000
_exptl_absorpt_process_details
;   GSAS Absorption/surface roughness correction: function number 0
 No correction is applied.
;
_exptl_crystal_recrystallization_method '25mL water to 5g catechin'
_pd_block_id 2009-08-03T15:10|NMR2A|plate|11bm
_pd_calc_method 'Rietveld Refinement'
_pd_phase_name 'C2 catechin sum of 291-294'
_pd_proc_info_datetime 2009-08-03T15:10:34
_pd_proc_ls_background_function
;   GSAS Background function number 9 with 18 terms.
 Not used
      1:    11.2488     2:    11.6537     3:    12.1211     4:    13.1074    
      5:    15.0178     6:    16.8922     7:    23.4081     8:    25.6963    
      9:    24.9978    10:    31.0246    11:    40.0203    12:    34.2140    
     13:    27.2830    14:    26.8045    15:    25.4804    16:    17.9345    
     17:    12.7425    18:    11.6383    
;
_pd_proc_ls_peak_cutoff 0.00500
_pd_proc_ls_profile_function
;
 CW Profile function number 4 with  21 terms
 Pseudovoigt profile coefficients as parameterized in
 P. Thompson, D.E. Cox & J.B. Hastings (1987). J. Appl. Cryst.,20,79-83.
 Asymmetry correction of L.W. Finger, D.E. Cox & A. P. Jephcoat (1994).
 J. Appl. Cryst.,27,892-900.
 Microstrain broadening by P.W. Stephens,  (1999). J. Appl. Cryst.,32,281-289.
 Peak tails are ignored  where the intensity is below 0.0050 times the peak
   Aniso. broadening axis   0.0   0.0   1.0
;
_pd_proc_ls_prof_R_factor 0.0622
_pd_proc_ls_prof_wR_expected 0.0611
_pd_proc_ls_prof_wR_factor 0.0817
_pd_spec_mounting ' ?'
_refine_ls_goodness_of_fit_all 1.36
_refine_ls_matrix_type full
_refine_ls_number_parameters 37
_refine_ls_number_restraints 110
_refine_ls_R_Fsqd_factor 0.22150
_refine_ls_shift/su_max 0.14
_refine_ls_shift/su_mean 0.04
_cod_data_source_file ja907671p_si_003.cif
_cod_data_source_block NMR2A_publ
_cod_original_cell_volume 1695.097(8)
_cod_original_sg_symbol_H-M 'C 2'
_cod_original_formula_sum 'C15 O10.5 H23'
_cod_database_code 4101988
_cod_database_fobs_code 4101988
_gsas_exptl_extinct_corr_t_min 1.00000
_gsas_exptl_extinct_corr_t_max 1.00000

loop_
_symmetry_equiv_pos_site_id
_symmetry_equiv_pos_as_xyz
1 +x,+y,+z
2 -x,+y,-z
101 +x+1/2,+y+1/2,+z
102 -x+1/2,+y+1/2,-z

loop_
_atom_site_type_symbol
_atom_site_label
_atom_site_fract_x
_atom_site_fract_y
_atom_site_fract_z
_atom_site_occupancy
_atom_site_thermal_displace_type
_atom_site_U_iso_or_equiv
_atom_site_symmetry_multiplicity
O O1 0.5069 -0.00637 0.30881 1.0 Uiso 0.0582(16) 4
O O3 0.4606 0.42643 0.42527 1.0 Uiso 0.0582(16) 4
O O5 0.24271 0.16238 0.13075 1.0 Uiso 0.0944(16) 4
O O7 0.35733 -0.44808 0.04584 1.0 Uiso 0.0944(16) 4
O O3' 0.68597 -0.30544 0.63168 1.0 Uiso 0.0582(16) 4
O O4' 0.80275 0.00573 0.66569 1.0 Uiso 0.0582(16) 4
C C2 0.51443 0.20695 0.36353 1.0 Uiso 0.0245(14) 4
C C3 0.44862 0.20207 0.37123 1.0 Uiso 0.0245(14) 4
C C4 0.37618 0.26808 0.28651 1.0 Uiso 0.0245(14) 4
C C4a 0.37483 0.12141 0.21799 1.0 Uiso 0.0245(14) 4
C C5 0.3056 0.04139 0.1443 1.0 Uiso 0.0219(14) 4
C C6 0.29972 -0.14688 0.08712 1.0 Uiso 0.0219(14) 4
C C7 0.36491 -0.27912 0.10585 1.0 Uiso 0.0219(14) 4
C C8 0.43432 -0.22139 0.18004 1.0 Uiso 0.0219(14) 4
C C8a 0.43853 -0.01741 0.23371 1.0 Uiso 0.0245(14) 4
C C1' 0.5901 0.15728 0.44548 1.0 Uiso 0.0245(14) 4
C C2' 0.60057 -0.05837 0.49988 1.0 Uiso 0.0245(14) 4
C C3' 0.67024 -0.09552 0.57555 1.0 Uiso 0.0245(14) 4
C C4' 0.73346 0.0571 0.5944 1.0 Uiso 0.0245(14) 4
C C5' 0.72376 0.26638 0.53975 1.0 Uiso 0.0245(14) 4
C C6' 0.65216 0.32157 0.46735 1.0 Uiso 0.0245(14) 4
H H2 0.51407 0.41772 0.33981 1.0 Uiso 0.025 4
H H3 0.44527 -0.00658 0.39335 1.0 Uiso 0.025 4
H OH3a 0.42267 0.44426 0.4297 1.0 Uiso 0.025 4
H OH3b 0.50753 0.38864 0.47869 1.0 Uiso 0.025 4
H H4a 0.37262 0.50008 0.27924 1.0 Uiso 0.025 4
H H4b 0.32708 0.20249 0.28312 1.0 Uiso 0.025 4
H OH5 0.19885 0.08236 0.08084 1.0 Uiso 0.025 4
H H6 0.24608 -0.19294 0.02877 1.0 Uiso 0.025 4
H OH7 0.40632 -0.52067 0.06574 1.0 Uiso 0.025 4
H H8 0.48569 -0.32454 0.19698 1.0 Uiso 0.025 4
H H2' 0.55411 -0.19507 0.48417 1.0 Uiso 0.025 4
H OH3' 0.64027 -0.40478 0.61362 1.0 Uiso 0.025 4
H OH4' 0.79799 -0.1507 0.69372 1.0 Uiso 0.025 4
H H5' 0.7724 0.38737 0.5554 1.0 Uiso 0.025 4
H H6' 0.64525 0.48904 0.42613 1.0 Uiso 0.025 4
O O1w 0.87547 0.49195 0.71814 1.0 Uiso 0.0911(19) 4
O O2w 1.00233 -0.29273 0.8962 1.0 Uiso 0.0911(19) 4
O O3w 0.78848 -0.39253 0.80076 1.0 Uiso 0.0911(19) 4
O O4w 0.89421 0.14048 0.87615 1.0 Uiso 0.0911(19) 4
O O5w 1.0 0.3345 1.00001 1.0 Uiso 0.0911(19) 2

loop_
_atom_type_symbol
_atom_type_number_in_cell
_atom_type_scat_dispersion_real
_atom_type_scat_dispersion_imag
_atom_type_scat_Cromer_Mann_a1
_atom_type_scat_Cromer_Mann_a2
_atom_type_scat_Cromer_Mann_a3
_atom_type_scat_Cromer_Mann_a4
_atom_type_scat_Cromer_Mann_b1
_atom_type_scat_Cromer_Mann_b2
_atom_type_scat_Cromer_Mann_b3
_atom_type_scat_Cromer_Mann_b4
_atom_type_scat_Cromer_Mann_c
_atom_type_scat_source
O 42.0 0.000 0.000 3.04850 13.2771 2.28680 5.70110 1.54630 0.32390 0.86700 32.9089 0.25080 International_Tables_Vol_C
C 60.0 0.000 0.000 2.31000 20.8439 1.02000 10.2075 1.58860 0.56870 0.86500 51.6512 0.21560 International_Tables_Vol_C
H 60.0 0.000 0.000 0.49300 10.5109 0.32291 26.1257 0.14019 3.14236 0.04081 57.7997 0.00304 International_Tables_Vol_C
